data_4340093
loop_
_publ_author_name
'Handke, Marcel'
'Weber, Hanna'
'Lange, Marcus'
'M\"ollmer, Jens'
'Lincke, J\"org'
'Gl\"aser, Roger'
'Staudt, Reiner'
'Krautscheid, Harald'

_publ_section_title
;
 Network Flexibility: Control of Gate Opening in an Isostructural Series
 of Ag-MOFs by Linker Substitution.
;
_journal_issue 14
_journal_name_full 'Inorganic chemistry'
_journal_page_first 7599
_journal_page_last 7607
_journal_paper_doi 10.1021/ic500908r
_journal_volume 53
_journal_year 2014
_chemical_formula_moiety 'C40 H38 Ag2 N8 O6'
_chemical_formula_sum 'C40 H38 Ag2 N8 O6'
_chemical_formula_weight 942.52
_chemical_name_systematic
;
 ?
;
_space_group_IT_number 45
_symmetry_cell_setting orthorhombic
_symmetry_Int_Tables_number 45
_symmetry_space_group_name_Hall 'I 2 -2c'
_symmetry_space_group_name_H-M 'I b a 2'
_atom_sites_solution_hydrogens geom
_atom_sites_solution_primary direct
_atom_sites_solution_secondary difmap
_audit_creation_method SHELXL-97
_cell_angle_alpha 90.00
_cell_angle_beta 90.00
_cell_angle_gamma 90.00
_cell_formula_units_Z 16
_cell_length_a 23.3285(7)
_cell_length_b 27.9920(13)
_cell_length_c 30.8373(13)
_cell_measurement_reflns_used 59038
_cell_measurement_temperature 213(2)
_cell_measurement_theta_max 28.01
_cell_measurement_theta_min 2.61
_cell_volume 20137.1(14)
_computing_cell_refinement 'STOE X-AREA'
_computing_data_collection 'STOE X-AREA'
_computing_data_reduction 'STOE X-AREA, STOE X-RED'
_computing_molecular_graphics 'DIAMOND 3.2e'
_computing_publication_material 'WinGX publication routines (Farrugia, 1999)'
_computing_structure_refinement 'SHELXL-97 Sheldrick, G. M. (2008) Acta Cryst.'
_computing_structure_solution 'SHELXS-97 Sheldrick, G. M. (2008) Acta Cryst.'
_diffrn_ambient_temperature 213(2)
_diffrn_detector_area_resol_mean 6.67
_diffrn_measured_fraction_theta_full 0.999
_diffrn_measured_fraction_theta_max 0.999
_diffrn_measurement_device_type 'STOE IPDS-I'
_diffrn_measurement_method '\w scans'
_diffrn_radiation_monochromator graphite
_diffrn_radiation_source 'fine-focus sealed tube'
_diffrn_radiation_type MoK\a
_diffrn_radiation_wavelength 0.71073
_diffrn_reflns_av_R_equivalents 0.0507
_diffrn_reflns_av_sigmaI/netI 0.0608
_diffrn_reflns_limit_h_max 29
_diffrn_reflns_limit_h_min -28
_diffrn_reflns_limit_k_max 35
_diffrn_reflns_limit_k_min -35
_diffrn_reflns_limit_l_max 39
_diffrn_reflns_limit_l_min -39
_diffrn_reflns_number 78827
_diffrn_reflns_theta_full 27.00
_diffrn_reflns_theta_max 27.00
_diffrn_reflns_theta_min 2.61
_diffrn_standards_number none
_exptl_absorpt_coefficient_mu 0.823
_exptl_absorpt_correction_T_max 0.7714
_exptl_absorpt_correction_T_min 0.6677
_exptl_absorpt_correction_type numerical
_exptl_absorpt_process_details 'STOE X-RED'
_exptl_crystal_colour colourless
_exptl_crystal_density_diffrn 1.244
_exptl_crystal_density_method 'not measured'
_exptl_crystal_description prism
_exptl_crystal_F_000 7616
_exptl_crystal_size_max 0.45
_exptl_crystal_size_mid 0.40
_exptl_crystal_size_min 0.35
_refine_diff_density_max 1.193
_refine_diff_density_min -0.323
_refine_diff_density_rms 0.073
_refine_ls_abs_structure_details 'Flack H D (1983), Acta Cryst. A39, 876-881'
_refine_ls_abs_structure_Flack -0.009(17)
_refine_ls_extinction_method none
_refine_ls_goodness_of_fit_ref 0.940
_refine_ls_hydrogen_treatment mixed
_refine_ls_matrix_type full
_refine_ls_number_parameters 979
_refine_ls_number_reflns 21958
_refine_ls_number_restraints 78
_refine_ls_restrained_S_all 0.945
_refine_ls_R_factor_all 0.0575
_refine_ls_R_factor_gt 0.0411
_refine_ls_shift/su_max 0.004
_refine_ls_shift/su_mean 0.000
_refine_ls_structure_factor_coef Fsqd
_refine_ls_weighting_details 'calc w=1/[\s^2^(Fo^2^)+(0.0410P)^2^+0.0000P] where P=(Fo^2^+2Fc^2^)/3'
_refine_ls_weighting_scheme calc
_refine_ls_wR_factor_gt 0.0852
_refine_ls_wR_factor_ref 0.0888
_reflns_number_gt 16344
_reflns_number_total 21958
_reflns_threshold_expression >2sigma(I)
_cod_data_source_file ic500908r_si_002.cif
_cod_data_source_block compound_10
_cod_depositor_comments 'Adding full bibliography for 4340086--4340098.cif.'
_cod_original_sg_symbol_H-M Iba2
_cod_database_code 4340093

loop_
_symmetry_equiv_pos_as_xyz
'x, y, z'
'-x, -y, z'
'-x, y, z+1/2'
'x, -y, z+1/2'
'x+1/2, y+1/2, z+1/2'
'-x+1/2, -y+1/2, z+1/2'
'-x+1/2, y+1/2, z+1'
'x+1/2, -y+1/2, z+1'

loop_
_atom_site_label
_atom_site_type_symbol
_atom_site_fract_x
_atom_site_fract_y
_atom_site_fract_z
_atom_site_U_iso_or_equiv
_atom_site_adp_type
_atom_site_occupancy
_atom_site_symmetry_multiplicity
_atom_site_calc_flag
_atom_site_refinement_flags
_atom_site_disorder_assembly
_atom_site_disorder_group
C1 C 0.7100(2) 0.3595(2) 0.38478(18) 0.0523(13) Uani 1 1 d . . .
C2 C 0.7058(2) 0.32542(18) 0.34708(15) 0.0455(11) Uani 1 1 d . . .
C3 C 0.75580(19) 0.31294(17) 0.32434(14) 0.0420(10) Uani 1 1 d . . .
H3 H 0.7916 0.3255 0.3326 0.050 Uiso 1 1 calc R . .
C4 C 0.75156(19) 0.28244(16) 0.29024(14) 0.0397(10) Uani 1 1 d . . .
C5 C 0.70038(19) 0.26268(17) 0.27640(15) 0.0394(11) Uani 1 1 d . . .
H5 H 0.6990 0.2417 0.2526 0.047 Uiso 1 1 calc R . .
C6 C 0.65033(19) 0.27523(18) 0.29938(15) 0.0416(11) Uani 1 1 d . . .
C7 C 0.65494(18) 0.30701(17) 0.33445(14) 0.0416(11) Uani 1 1 d . . .
H7 H 0.6216 0.3157 0.3496 0.050 Uiso 1 1 calc R . .
C8A C 0.8486(5) 0.2105(4) 0.3554(3) 0.078(3) Uiso 0.599(7) 1 d PD A 1
H8A1 H 0.8887 0.2189 0.3518 0.117 Uiso 0.599(7) 1 calc PR A 1
H8A2 H 0.8452 0.1854 0.3769 0.117 Uiso 0.599(7) 1 calc PR A 1
H8A3 H 0.8272 0.2383 0.3648 0.117 Uiso 0.599(7) 1 calc PR A 1
C9A C 0.8244(3) 0.1927(2) 0.31157(18) 0.0620(15) Uiso 0.599(7) 1 d PD A 1
H9A1 H 0.8423 0.1622 0.3038 0.074 Uiso 0.599(7) 1 calc PR A 1
H9A2 H 0.7830 0.1874 0.3142 0.074 Uiso 0.599(7) 1 calc PR A 1
C8B C 0.8399(8) 0.3659(6) 0.1854(6) 0.090(5) Uiso 0.401(7) 1 d PD A 2
H8B1 H 0.8179 0.3939 0.1775 0.134 Uiso 0.401(7) 1 calc PR A 2
H8B2 H 0.8470 0.3467 0.1598 0.134 Uiso 0.401(7) 1 calc PR A 2
H8B3 H 0.8762 0.3757 0.1979 0.134 Uiso 0.401(7) 1 calc PR A 2
C9B C 0.8080(2) 0.33791(19) 0.21691(17) 0.0512(12) Uiso 0.401(7) 1 d PD A 2
H9B1 H 0.7711 0.3303 0.2035 0.061 Uiso 0.401(7) 1 calc PR A 2
H9B2 H 0.7998 0.3593 0.2413 0.061 Uiso 0.401(7) 1 calc PR A 2
C10 C 0.8361(2) 0.22939(17) 0.27650(15) 0.0431(11) Uani 1 1 d . . .
C11 C 0.82999(19) 0.29292(17) 0.23573(15) 0.0379(10) Uani 1 1 d . . .
C12A C 0.8080(2) 0.33791(19) 0.21691(17) 0.0512(12) Uiso 0.599(7) 1 d P A 1
H12A H 0.7724 0.3466 0.2311 0.077 Uiso 0.599(7) 1 calc PR A 1
H12B H 0.8013 0.3335 0.1861 0.077 Uiso 0.599(7) 1 calc PR A 1
H12C H 0.8360 0.3631 0.2212 0.077 Uiso 0.599(7) 1 calc PR A 1
C12B C 0.8244(3) 0.1927(2) 0.31157(18) 0.0620(15) Uiso 0.401(7) 1 d P A 2
H12D H 0.7886 0.2003 0.3260 0.093 Uiso 0.401(7) 1 calc PR A 2
H12E H 0.8554 0.1930 0.3325 0.093 Uiso 0.401(7) 1 calc PR A 2
H12F H 0.8216 0.1612 0.2986 0.093 Uiso 0.401(7) 1 calc PR A 2
C13 C 0.5819(2) 0.2209(2) 0.26355(17) 0.0510(13) Uani 1 1 d . . .
C14 C 0.5264(2) 0.19561(19) 0.27168(16) 0.0463(12) Uani 1 1 d . . .
C15 C 0.4912(2) 0.20389(19) 0.30615(19) 0.0531(13) Uani 1 1 d . . .
H15 H 0.4980 0.2306 0.3239 0.064 Uiso 1 1 calc R . .
C16 C 0.4455(2) 0.1738(2) 0.31580(19) 0.0571(14) Uani 1 1 d . . .
H16 H 0.4220 0.1810 0.3397 0.068 Uiso 1 1 calc R . .
C17 C 0.4339(2) 0.1344(2) 0.2917(2) 0.0570(14) Uani 1 1 d . . .
C18 C 0.4679(3) 0.1275(2) 0.2545(2) 0.0710(17) Uani 1 1 d . . .
H18 H 0.4597 0.1018 0.2358 0.085 Uiso 1 1 calc R . .
C19 C 0.5122(2) 0.1570(2) 0.2449(2) 0.0612(14) Uani 1 1 d . . .
H19 H 0.5339 0.1514 0.2197 0.073 Uiso 1 1 calc R . .
C20 C 0.3881(3) 0.0994(2) 0.3047(3) 0.082(2) Uani 1 1 d . . .
H20A H 0.3853 0.0982 0.3360 0.124 Uiso 1 1 calc R . .
H20B H 0.3979 0.0679 0.2937 0.124 Uiso 1 1 calc R . .
H20C H 0.3516 0.1093 0.2926 0.124 Uiso 1 1 calc R . .
C21 C 0.7427(2) 0.5969(2) 0.58528(18) 0.0538(13) Uani 1 1 d . . .
C22 C 0.7291(2) 0.6438(2) 0.60711(16) 0.0504(13) Uani 1 1 d . . .
C23 C 0.6754(2) 0.64892(19) 0.62637(16) 0.0478(12) Uani 1 1 d . . .
H23 H 0.6487 0.6238 0.6270 0.057 Uiso 1 1 calc R . .
C24 C 0.6635(2) 0.69371(19) 0.64484(17) 0.0516(13) Uani 1 1 d . . .
C25 C 0.7019(2) 0.73059(18) 0.64725(15) 0.0473(12) Uani 1 1 d . . .
H25 H 0.6923 0.7593 0.6614 0.057 Uiso 1 1 calc R . .
C26 C 0.7550(2) 0.72442(17) 0.62830(14) 0.0442(11) Uani 1 1 d . . .
C27 C 0.7678(2) 0.6818(2) 0.60768(16) 0.0537(13) Uani 1 1 d . . .
H27 H 0.8033 0.6783 0.5937 0.064 Uiso 1 1 calc R . .
C28A C 0.5490(8) 0.7434(7) 0.5702(5) 0.143(6) Uiso 0.599(7) 1 d PD A 1
H28A H 0.5381 0.7108 0.5770 0.215 Uiso 0.599(7) 1 calc PR A 1
H28B H 0.5768 0.7433 0.5468 0.215 Uiso 0.599(7) 1 calc PR A 1
H28C H 0.5154 0.7613 0.5613 0.215 Uiso 0.599(7) 1 calc PR A 1
C29A C 0.5761(3) 0.7674(2) 0.6114(2) 0.0765(18) Uiso 0.599(7) 1 d PD A 1
H29A H 0.6171 0.7730 0.6068 0.092 Uiso 0.599(7) 1 calc PR A 1
H29B H 0.5575 0.7982 0.6171 0.092 Uiso 0.599(7) 1 calc PR A 1
C28B C 0.5779(10) 0.6143(8) 0.7580(7) 0.124(8) Uiso 0.401(7) 1 d PD A 2
H28D H 0.5368 0.6180 0.7547 0.187 Uiso 0.401(7) 1 calc PR A 2
H28E H 0.5899 0.6285 0.7851 0.187 Uiso 0.401(7) 1 calc PR A 2
H28F H 0.5875 0.5805 0.7580 0.187 Uiso 0.401(7) 1 calc PR A 2
C29B C 0.6079(3) 0.6386(2) 0.7211(2) 0.0639(15) Uiso 0.401(7) 1 d PD A 2
H29C H 0.6439 0.6513 0.7326 0.077 Uiso 0.401(7) 1 calc PR A 2
H29D H 0.6182 0.6136 0.7002 0.077 Uiso 0.401(7) 1 calc PR A 2
C30 C 0.5673(2) 0.73456(19) 0.64899(17) 0.0547(14) Uani 1 1 d . . .
C31 C 0.5809(2) 0.67740(18) 0.69611(16) 0.0459(11) Uani 1 1 d . . .
C32A C 0.6079(3) 0.6386(2) 0.7211(2) 0.0639(15) Uiso 0.599(7) 1 d P A 1
H32A H 0.6458 0.6322 0.7095 0.096 Uiso 0.599(7) 1 calc PR A 1
H32B H 0.5846 0.6100 0.7189 0.096 Uiso 0.599(7) 1 calc PR A 1
H32C H 0.6111 0.6480 0.7512 0.096 Uiso 0.599(7) 1 calc PR A 1
C32B C 0.5761(3) 0.7674(2) 0.6114(2) 0.0765(18) Uiso 0.401(7) 1 d P A 2
H32D H 0.6142 0.7627 0.5996 0.115 Uiso 0.401(7) 1 calc PR A 2
H32E H 0.5720 0.8003 0.6210 0.115 Uiso 0.401(7) 1 calc PR A 2
H32F H 0.5477 0.7607 0.5893 0.115 Uiso 0.401(7) 1 calc PR A 2
C33 C 0.8011(3) 0.7969(2) 0.6572(2) 0.0712(19) Uani 1 1 d D . .
C34A C 0.8462(4) 0.8325(3) 0.6596(3) 0.054(2) Uiso 0.599(7) 1 d PD A 1
C35A C 0.8852(4) 0.8319(3) 0.6282(3) 0.063(3) Uiso 0.599(7) 1 d PD A 1
H35A H 0.8823 0.8099 0.6053 0.076 Uiso 0.599(7) 1 calc PR A 1
C36A C 0.9304(5) 0.8641(4) 0.6297(4) 0.091(4) Uiso 0.599(7) 1 d PD A 1
H36A H 0.9576 0.8646 0.6073 0.109 Uiso 0.599(7) 1 calc PR A 1
C37A C 0.9351(5) 0.8938(4) 0.6622(4) 0.061(3) Uiso 0.599(7) 1 d PD A 1
C38A C 0.8927(4) 0.8967(4) 0.6932(3) 0.083(3) Uiso 0.599(7) 1 d PD A 1
H38A H 0.8936 0.9207 0.7146 0.099 Uiso 0.599(7) 1 calc PR A 1
C39A C 0.8498(4) 0.8643(3) 0.6922(3) 0.071(3) Uiso 0.599(7) 1 d PD A 1
H39A H 0.8222 0.8640 0.7144 0.085 Uiso 0.599(7) 1 calc PR A 1
C40A C 0.9839(7) 0.9325(6) 0.6650(6) 0.170(9) Uiso 0.599(7) 1 d PD A 1
H40A H 0.9703 0.9598 0.6815 0.254 Uiso 0.599(7) 1 calc PR A 1
H40B H 0.9943 0.9427 0.6360 0.254 Uiso 0.599(7) 1 calc PR A 1
H40C H 1.0171 0.9190 0.6793 0.254 Uiso 0.599(7) 1 calc PR A 1
C34B C 0.8618(5) 0.8229(4) 0.6452(4) 0.051(3) Uiso 0.401(7) 1 d PD A 2
C35B C 0.8969(5) 0.8200(4) 0.6082(4) 0.053(3) Uiso 0.401(7) 1 d PD A 2
H35B H 0.8870 0.7988 0.5857 0.063 Uiso 0.401(7) 1 calc PR A 2
C36B C 0.9458(6) 0.8481(5) 0.6044(5) 0.073(4) Uiso 0.401(7) 1 d PD A 2
H36B H 0.9704 0.8436 0.5806 0.087 Uiso 0.401(7) 1 calc PR A 2
C37B C 0.9589(6) 0.8822(5) 0.6348(5) 0.079(5) Uiso 0.401(7) 1 d PD A 2
C38B C 0.9225(10) 0.8884(9) 0.6700(7) 0.121(11) Uiso 0.401(7) 1 d PD A 2
H38B H 0.9282 0.9138 0.6894 0.145 Uiso 0.401(7) 1 calc PR A 2
C39B C 0.8784(6) 0.8572(5) 0.6759(5) 0.066(4) Uiso 0.401(7) 1 d PD A 2
H39B H 0.8578 0.8588 0.7021 0.080 Uiso 0.401(7) 1 calc PR A 2
C40B C 1.0104(9) 0.9153(7) 0.6280(7) 0.123(8) Uiso 0.401(7) 1 d PD A 2
H40D H 1.0012 0.9390 0.6061 0.184 Uiso 0.401(7) 1 calc PR A 2
H40E H 1.0432 0.8966 0.6186 0.184 Uiso 0.401(7) 1 calc PR A 2
H40F H 1.0196 0.9313 0.6550 0.184 Uiso 0.401(7) 1 calc PR A 2
C41 C 1.0494(2) 0.3426(2) 0.6045(2) 0.0597(16) Uani 1 1 d . . .
C42 C 1.0373(2) 0.37335(18) 0.56455(17) 0.0471(11) Uani 1 1 d . . .
C43 C 0.98196(19) 0.39040(18) 0.55807(16) 0.0443(11) Uani 1 1 d . . .
H43 H 0.9525 0.3835 0.5779 0.053 Uiso 1 1 calc R . .
C44 C 0.97156(18) 0.41738(17) 0.52208(14) 0.0394(10) Uani 1 1 d . . .
C45 C 1.01394(18) 0.43043(16) 0.49293(15) 0.0386(10) Uani 1 1 d . . .
H45 H 1.0055 0.4501 0.4690 0.046 Uiso 1 1 calc R . .
C46 C 1.06956(18) 0.41352(17) 0.50006(16) 0.0427(11) Uani 1 1 d . . .
C47 C 1.08017(18) 0.38511(17) 0.53600(17) 0.0463(11) Uani 1 1 d . . .
H47 H 1.1175 0.3737 0.5409 0.056 Uiso 1 1 calc R . .
C48A C 0.9048(15) 0.3361(7) 0.4584(10) 0.266(16) Uiso 0.599(7) 1 d PD A 1
H48A H 0.9144 0.3178 0.4327 0.399 Uiso 0.599(7) 1 calc PR A 1
H48B H 0.8708 0.3227 0.4719 0.399 Uiso 0.599(7) 1 calc PR A 1
H48C H 0.9365 0.3349 0.4787 0.399 Uiso 0.599(7) 1 calc PR A 1
C49A C 0.8941(3) 0.3839(2) 0.4467(2) 0.0645(15) Uiso 0.599(7) 1 d PD A 1
H49A H 0.8631 0.3838 0.4252 0.077 Uiso 0.599(7) 1 calc PR A 1
H49B H 0.9284 0.3960 0.4321 0.077 Uiso 0.599(7) 1 calc PR A 1
C48B C 0.8663(6) 0.5176(5) 0.6033(5) 0.066(4) Uiso 0.401(7) 1 d PD A 2
H48D H 0.8875 0.5328 0.6265 0.099 Uiso 0.401(7) 1 calc PR A 2
H48E H 0.8385 0.4956 0.6155 0.099 Uiso 0.401(7) 1 calc PR A 2
H48F H 0.8465 0.5418 0.5864 0.099 Uiso 0.401(7) 1 calc PR A 2
C49B C 0.9058(2) 0.4915(2) 0.57535(17) 0.0539(13) Uiso 0.401(7) 1 d PD A 2
H49C H 0.9260 0.4683 0.5935 0.065 Uiso 0.401(7) 1 calc PR A 2
H49D H 0.9345 0.5143 0.5649 0.065 Uiso 0.401(7) 1 calc PR A 2
C50 C 0.88357(18) 0.46564(16) 0.53740(15) 0.0369(10) Uani 1 1 d . . .
C51 C 0.87854(19) 0.41816(17) 0.48091(15) 0.0411(11) Uani 1 1 d . . .
C52A C 0.9058(2) 0.4915(2) 0.57535(17) 0.0539(13) Uiso 0.599(7) 1 d P A 1
H52A H 0.9448 0.4815 0.5811 0.081 Uiso 0.599(7) 1 calc PR A 1
H52B H 0.8820 0.4845 0.6004 0.081 Uiso 0.599(7) 1 calc PR A 1
H52C H 0.9051 0.5256 0.5696 0.081 Uiso 0.599(7) 1 calc PR A 1
C52B C 0.8941(3) 0.3839(2) 0.4467(2) 0.0645(15) Uiso 0.401(7) 1 d P A 2
H52D H 0.9335 0.3737 0.4507 0.097 Uiso 0.401(7) 1 calc PR A 2
H52E H 0.8901 0.3990 0.4185 0.097 Uiso 0.401(7) 1 calc PR A 2
H52F H 0.8689 0.3563 0.4483 0.097 Uiso 0.401(7) 1 calc PR A 2
C53 C 1.1191(2) 0.45814(19) 0.44254(18) 0.0470(12) Uani 1 1 d . . .
C54 C 1.1705(2) 0.45680(19) 0.41210(17) 0.0488(12) Uani 1 1 d . . .
C55 C 1.2095(3) 0.4211(2) 0.4100(2) 0.0653(15) Uani 1 1 d . . .
H55 H 1.2091 0.3975 0.4316 0.078 Uiso 1 1 calc R . .
C56 C 1.2488(3) 0.4180(3) 0.3782(2) 0.0760(18) Uani 1 1 d . . .
H56 H 1.2739 0.3918 0.3776 0.091 Uiso 1 1 calc R . .
C57 C 1.2528(3) 0.4521(3) 0.3471(2) 0.0717(17) Uani 1 1 d . . .
C58 C 1.2149(3) 0.4906(3) 0.3505(2) 0.0769(19) Uani 1 1 d . . .
H58 H 1.2171 0.5154 0.3300 0.092 Uiso 1 1 calc R . .
C59 C 1.1746(3) 0.4934(2) 0.38274(19) 0.0654(16) Uani 1 1 d . . .
H59 H 1.1501 0.5200 0.3847 0.078 Uiso 1 1 calc R . .
C60 C 1.2934(3) 0.4482(3) 0.3088(2) 0.101(3) Uani 1 1 d . . .
H60A H 1.2900 0.4766 0.2909 0.151 Uiso 1 1 calc R . .
H60B H 1.2837 0.4202 0.2918 0.151 Uiso 1 1 calc R . .
H60C H 1.3324 0.4454 0.3193 0.151 Uiso 1 1 calc R . .
C61 C 0.51620(19) 0.64535(18) 0.33472(17) 0.0452(12) Uani 1 1 d . . .
C62 C 0.51567(19) 0.61772(16) 0.37711(16) 0.0415(11) Uani 1 1 d . . .
C63 C 0.46864(19) 0.61882(17) 0.40431(16) 0.0447(11) Uani 1 1 d . . .
H63 H 0.4368 0.6374 0.3963 0.054 Uiso 1 1 calc R . .
C64 C 0.46650(18) 0.59352(17) 0.44324(16) 0.0433(10) Uani 1 1 d . . .
C65 C 0.51360(19) 0.56676(17) 0.45469(15) 0.0425(11) Uani 1 1 d . . .
H65 H 0.5134 0.5485 0.4803 0.051 Uiso 1 1 calc R . .
C66 C 0.56129(19) 0.56715(17) 0.42786(15) 0.0423(11) Uani 1 1 d . . .
C67 C 0.56294(19) 0.59174(17) 0.39002(16) 0.0403(10) Uani 1 1 d . . .
H67 H 0.5961 0.5911 0.3727 0.048 Uiso 1 1 calc R . .
C68 C 0.6442(5) 0.6410(3) 0.4925(4) 0.141(4) Uani 1 1 d D . .
H68A H 0.6494 0.6633 0.5163 0.212 Uiso 1 1 calc R . .
H68B H 0.6134 0.6520 0.4740 0.212 Uiso 1 1 calc R . .
H68C H 0.6794 0.6390 0.4759 0.212 Uiso 1 1 calc R . .
C69 C 0.6293(3) 0.5918(2) 0.5106(2) 0.0667(17) Uani 1 1 d D . .
H69A H 0.6511 0.5867 0.5374 0.080 Uiso 1 1 calc R . .
H69B H 0.5885 0.5912 0.5181 0.080 Uiso 1 1 calc R . .
C70 C 0.6415(2) 0.55232(18) 0.48056(15) 0.0439(11) Uani 1 1 d . . .
C71 C 0.63870(18) 0.50425(18) 0.42420(15) 0.0386(10) Uani 1 1 d . . .
C72 C 0.6206(2) 0.4809(2) 0.38344(17) 0.0528(13) Uani 1 1 d . . .
H72A H 0.6393 0.4500 0.3809 0.079 Uiso 1 1 calc R . .
H72B H 0.6313 0.5007 0.3590 0.079 Uiso 1 1 calc R . .
H72C H 0.5793 0.4765 0.3837 0.079 Uiso 1 1 calc R . .
C73 C 0.4062(2) 0.5768(2) 0.50690(19) 0.0549(14) Uani 1 1 d . . .
C74 C 0.3504(2) 0.59053(19) 0.52862(16) 0.0498(12) Uani 1 1 d . . .
C75 C 0.3182(2) 0.6289(2) 0.51708(18) 0.0623(15) Uani 1 1 d . . .
H75 H 0.3299 0.6481 0.4937 0.075 Uiso 1 1 calc R . .
C76 C 0.2689(3) 0.6400(3) 0.5391(2) 0.0743(18) Uani 1 1 d . . .
H76 H 0.2468 0.6662 0.5300 0.089 Uiso 1 1 calc R . .
C77 C 0.2509(3) 0.6138(3) 0.5743(2) 0.0685(16) Uani 1 1 d . . .
C78 C 0.2825(3) 0.5755(3) 0.5850(2) 0.0750(19) Uani 1 1 d . . .
H78 H 0.2701 0.5557 0.6078 0.090 Uiso 1 1 calc R . .
C79 C 0.3340(3) 0.5639(2) 0.56315(18) 0.0612(15) Uani 1 1 d . . .
H79 H 0.3566 0.5380 0.5725 0.073 Uiso 1 1 calc R . .
C80 C 0.1954(3) 0.6267(3) 0.5980(3) 0.093(2) Uani 1 1 d . . .
H80A H 0.1630 0.6214 0.5789 0.140 Uiso 1 1 calc R . .
H80B H 0.1966 0.6600 0.6065 0.140 Uiso 1 1 calc R . .
H80C H 0.1915 0.6069 0.6236 0.140 Uiso 1 1 calc R . .
Ag1 Ag 0.750858(17) 0.436725(14) 0.442503(14) 0.05336(10) Uani 1 1 d . . .
Ag2 Ag 0.755787(16) 0.514479(15) 0.533132(13) 0.05514(11) Uani 1 1 d . . .
Ag3 Ag 0.959070(16) 0.181779(14) 0.248722(13) 0.04978(9) Uani 1 1 d . . .
Ag4 Ag 0.945785(16) 0.281939(16) 0.177779(14) 0.05490(11) Uani 1 1 d . . .
N1 N 0.88075(15) 0.22988(13) 0.25078(14) 0.0414(9) Uani 1 1 d . A .
N2 N 0.87704(15) 0.26983(13) 0.22514(12) 0.0371(8) Uani 1 1 d . A .
N3 N 0.80310(16) 0.26854(14) 0.26807(12) 0.0383(9) Uani 1 1 d . A .
N4 N 0.59567(16) 0.25620(15) 0.29067(13) 0.0466(10) Uani 1 1 d . . .
H4 H 0.5673 0.2691 0.3047 0.056 Uiso 1 1 calc R . .
N5 N 0.52139(17) 0.73157(15) 0.67255(14) 0.0501(10) Uani 1 1 d . . .
N6 N 0.52970(17) 0.69540(15) 0.70280(13) 0.0473(10) Uani 1 1 d . . .
N7 N 0.60622(17) 0.70075(15) 0.66311(14) 0.0487(10) Uani 1 1 d . A .
N8 N 0.7970(2) 0.76014(18) 0.62919(15) 0.0650(13) Uani 1 1 d . A .
H8 H 0.8235 0.7584 0.6094 0.078 Uiso 1 1 calc R . .
N9 N 0.83145(16) 0.46997(14) 0.51997(12) 0.0425(9) Uani 1 1 d . A .
N10 N 0.82882(16) 0.43901(14) 0.48495(13) 0.0422(9) Uani 1 1 d . A .
N11 N 0.91340(15) 0.43276(14) 0.51378(12) 0.0395(9) Uani 1 1 d . A .
N12 N 1.11571(16) 0.42361(16) 0.47166(14) 0.0494(10) Uani 1 1 d . . .
H12 H 1.1453 0.4049 0.4736 0.059 Uiso 1 1 calc R . .
N13 N 0.68500(16) 0.52243(16) 0.48369(13) 0.0442(9) Uani 1 1 d . A .
N14 N 0.68316(16) 0.49216(14) 0.44836(13) 0.0419(9) Uani 1 1 d . A .
N15 N 0.61195(15) 0.54189(14) 0.44284(13) 0.0396(9) Uani 1 1 d . . .
N16 N 0.41592(16) 0.59667(15) 0.46747(13) 0.0452(10) Uani 1 1 d . . .
H16A H 0.3880 0.6130 0.4561 0.054 Uiso 1 1 calc R . .
O1 O 0.75583(19) 0.38049(18) 0.39001(18) 0.0938(17) Uani 1 1 d . A .
O2 O 0.66856(15) 0.36150(16) 0.40967(12) 0.0674(11) Uani 1 1 d . . .
O3 O 0.61447(16) 0.20728(17) 0.23444(13) 0.0686(11) Uani 1 1 d . . .
O4 O 0.71825(18) 0.56089(16) 0.59552(14) 0.0656(11) Uani 1 1 d . A .
O5 O 0.77862(18) 0.59918(17) 0.55410(16) 0.0829(14) Uani 1 1 d . A .
O6 O 0.7665(2) 0.80218(19) 0.6862(2) 0.0993(18) Uani 1 1 d . A .
O7 O 1.02100(19) 0.34979(16) 0.63720(14) 0.0717(12) Uani 1 1 d . . .
O8 O 1.08818(17) 0.31076(17) 0.60000(14) 0.0783(13) Uani 1 1 d . . .
O9 O 1.08265(15) 0.48911(14) 0.43901(13) 0.0576(9) Uani 1 1 d . . .
O10 O 0.54781(16) 0.62951(13) 0.30570(12) 0.0549(9) Uani 1 1 d . . .
O11 O 0.48591(15) 0.68177(14) 0.33300(13) 0.0639(11) Uani 1 1 d . . .
O12 O 0.43940(19) 0.5508(2) 0.52505(14) 0.0926(17) Uani 1 1 d . . .

loop_
_atom_site_aniso_label
_atom_site_aniso_U_11
_atom_site_aniso_U_22
_atom_site_aniso_U_33
_atom_site_aniso_U_23
_atom_site_aniso_U_13
_atom_site_aniso_U_12
C1 0.029(2) 0.066(3) 0.062(3) -0.029(3) -0.001(2) 0.016(2)
C2 0.034(2) 0.057(3) 0.045(3) -0.005(2) 0.006(2) 0.005(2)
C3 0.032(2) 0.049(3) 0.045(2) -0.006(2) 0.0070(19) 0.002(2)
C4 0.034(2) 0.043(2) 0.043(2) 0.0012(19) 0.014(2) 0.009(2)
C5 0.031(2) 0.049(3) 0.038(2) -0.003(2) 0.0059(18) 0.005(2)
C6 0.028(2) 0.053(3) 0.043(2) -0.005(2) 0.0006(19) 0.006(2)
C7 0.027(2) 0.057(3) 0.041(2) -0.010(2) 0.0066(18) 0.010(2)
C10 0.037(2) 0.046(3) 0.047(3) 0.006(2) 0.009(2) 0.006(2)
C11 0.034(2) 0.040(2) 0.040(2) -0.0011(18) 0.0037(19) -0.0018(19)
C13 0.033(3) 0.062(3) 0.058(3) -0.014(3) -0.005(2) 0.009(2)
C14 0.037(3) 0.054(3) 0.048(3) -0.010(2) -0.004(2) 0.013(2)
C15 0.049(3) 0.050(3) 0.061(3) -0.016(2) 0.000(3) 0.004(2)
C16 0.048(3) 0.060(4) 0.063(3) 0.002(3) 0.002(3) -0.002(3)
C17 0.041(3) 0.054(3) 0.076(4) 0.001(3) -0.006(3) 0.007(2)
C18 0.055(3) 0.064(3) 0.094(5) -0.018(4) -0.014(3) -0.006(3)
C19 0.048(3) 0.072(4) 0.064(3) -0.025(3) -0.006(3) 0.009(3)
C20 0.071(4) 0.059(4) 0.117(6) 0.007(4) -0.007(4) -0.005(3)
C21 0.034(3) 0.065(4) 0.063(3) -0.017(3) -0.007(2) 0.018(3)
C22 0.038(3) 0.062(3) 0.051(3) -0.018(2) -0.004(2) 0.014(2)
C23 0.033(2) 0.057(3) 0.053(3) -0.016(2) 0.001(2) 0.008(2)
C24 0.040(3) 0.055(3) 0.060(3) 0.001(2) 0.016(2) 0.013(2)
C25 0.056(3) 0.044(3) 0.042(3) -0.003(2) 0.010(2) 0.007(2)
C26 0.041(3) 0.051(3) 0.041(2) -0.005(2) 0.005(2) -0.006(2)
C27 0.033(2) 0.079(4) 0.049(3) -0.011(3) -0.001(2) -0.001(3)
C30 0.055(3) 0.056(3) 0.053(3) 0.012(3) 0.021(3) 0.018(3)
C31 0.049(3) 0.047(3) 0.041(3) 0.005(2) 0.005(2) 0.005(2)
C33 0.090(5) 0.048(3) 0.075(4) 0.011(3) -0.039(4) -0.001(3)
C41 0.042(3) 0.064(3) 0.073(4) 0.029(3) -0.033(3) -0.011(3)
C42 0.036(2) 0.049(3) 0.057(3) 0.013(2) -0.013(2) -0.003(2)
C43 0.028(2) 0.058(3) 0.047(3) 0.009(2) 0.0005(19) 0.003(2)
C44 0.024(2) 0.053(3) 0.041(3) 0.003(2) -0.0096(18) 0.0089(18)
C45 0.031(2) 0.043(3) 0.042(3) 0.003(2) -0.0020(19) 0.0070(18)
C46 0.027(2) 0.045(3) 0.056(3) 0.001(2) -0.001(2) 0.0039(19)
C47 0.028(2) 0.052(3) 0.059(3) 0.008(3) -0.015(2) 0.009(2)
C50 0.030(2) 0.046(3) 0.035(2) 0.003(2) 0.0017(19) 0.0037(18)
C51 0.033(2) 0.048(3) 0.042(3) -0.009(2) -0.005(2) 0.012(2)
C53 0.035(3) 0.055(3) 0.051(3) -0.006(3) -0.005(2) 0.002(2)
C54 0.039(3) 0.058(3) 0.049(3) -0.008(3) 0.001(2) -0.008(2)
C55 0.053(3) 0.068(4) 0.075(4) 0.001(3) 0.010(3) -0.006(3)
C56 0.059(4) 0.082(4) 0.087(5) 0.000(4) 0.020(4) 0.008(4)
C57 0.043(3) 0.097(5) 0.076(4) -0.021(4) 0.009(3) -0.012(3)
C58 0.061(4) 0.106(5) 0.064(4) 0.026(4) 0.003(3) -0.013(4)
C59 0.056(4) 0.083(4) 0.057(3) 0.004(3) 0.005(3) 0.004(3)
C60 0.067(4) 0.161(8) 0.073(5) -0.026(5) 0.024(4) -0.015(5)
C61 0.028(2) 0.047(3) 0.061(3) 0.018(2) -0.012(2) -0.004(2)
C62 0.030(2) 0.041(3) 0.054(3) 0.010(2) -0.008(2) 0.0015(19)
C63 0.027(2) 0.046(3) 0.061(3) 0.011(2) -0.004(2) 0.0057(19)
C64 0.027(2) 0.054(3) 0.048(2) 0.004(2) -0.008(2) -0.0006(19)
C65 0.035(2) 0.050(3) 0.043(3) 0.007(2) -0.0054(19) 0.009(2)
C66 0.030(2) 0.049(3) 0.047(3) -0.004(2) -0.0109(19) 0.0077(19)
C67 0.029(2) 0.045(3) 0.047(3) 0.013(2) -0.0065(19) 0.0044(19)
C68 0.140(9) 0.113(8) 0.170(10) -0.053(7) -0.033(8) 0.015(7)
C69 0.052(3) 0.079(4) 0.070(4) -0.018(3) -0.023(3) 0.030(3)
C70 0.035(2) 0.053(3) 0.044(3) 0.000(2) -0.006(2) 0.016(2)
C71 0.032(2) 0.045(3) 0.039(2) 0.0090(19) 0.0027(19) 0.001(2)
C72 0.041(3) 0.064(3) 0.053(3) -0.002(3) -0.008(2) 0.002(2)
C73 0.036(3) 0.067(4) 0.061(3) -0.004(3) -0.003(2) 0.008(2)
C74 0.041(3) 0.068(3) 0.040(3) -0.013(3) -0.003(2) -0.001(2)
C75 0.057(3) 0.073(4) 0.057(3) -0.001(3) 0.008(3) 0.012(3)
C76 0.050(3) 0.081(4) 0.092(5) -0.012(4) 0.001(3) 0.015(3)
C77 0.042(3) 0.092(4) 0.071(4) -0.026(3) 0.006(3) -0.005(3)
C78 0.060(4) 0.104(5) 0.060(4) -0.008(4) 0.018(3) -0.018(4)
C79 0.055(3) 0.077(4) 0.052(3) -0.003(3) 0.007(3) 0.004(3)
C80 0.059(4) 0.120(6) 0.102(5) -0.047(5) 0.022(4) 0.000(4)
Ag1 0.03434(17) 0.0592(2) 0.0665(2) -0.0223(2) -0.01627(19) 0.01468(18)
Ag2 0.0434(2) 0.0669(2) 0.0551(2) -0.0206(2) -0.0145(2) 0.02703(19)
Ag3 0.03852(18) 0.0597(2) 0.05116(19) 0.0145(2) 0.01205(17) 0.01036(17)
Ag4 0.04087(19) 0.0693(2) 0.0545(2) 0.0209(2) 0.02071(18) 0.01239(19)
N1 0.0323(19) 0.043(2) 0.049(2) 0.0016(19) 0.0112(19) -0.0001(15)
N2 0.0306(19) 0.039(2) 0.042(2) -0.0007(17) 0.0054(16) -0.0038(16)
N3 0.032(2) 0.044(2) 0.0386(19) -0.0034(17) 0.0090(16) -0.0015(17)
N4 0.0256(19) 0.056(3) 0.058(3) -0.018(2) 0.0050(18) 0.0080(18)
N5 0.040(2) 0.061(3) 0.049(2) 0.007(2) 0.013(2) 0.0138(18)
N6 0.039(2) 0.056(3) 0.048(2) 0.005(2) 0.0060(18) 0.0043(18)
N7 0.042(2) 0.051(2) 0.054(3) 0.0031(19) 0.0162(19) 0.0177(18)
N8 0.068(3) 0.076(3) 0.050(3) -0.007(2) 0.006(2) -0.017(3)
N9 0.034(2) 0.046(2) 0.047(2) -0.0031(18) -0.0013(17) 0.0028(16)
N10 0.032(2) 0.047(2) 0.047(2) -0.0056(18) -0.0029(17) 0.0063(17)
N11 0.0232(18) 0.053(2) 0.042(2) -0.0016(18) -0.0050(16) 0.0093(17)
N12 0.028(2) 0.060(3) 0.061(3) 0.004(2) 0.0006(18) 0.0113(18)
N13 0.040(2) 0.052(2) 0.040(2) 0.0005(18) -0.0094(18) 0.0122(19)
N14 0.0333(19) 0.050(2) 0.043(2) -0.0004(18) -0.0046(17) 0.0091(16)
N15 0.0291(18) 0.046(2) 0.043(2) 0.0093(19) -0.0077(18) 0.0086(16)
N16 0.031(2) 0.060(3) 0.044(2) 0.016(2) 0.0003(17) 0.0121(18)
O1 0.054(3) 0.102(4) 0.125(4) -0.068(3) 0.025(3) -0.020(2)
O2 0.043(2) 0.100(3) 0.060(2) -0.034(2) 0.0086(18) 0.005(2)
O3 0.044(2) 0.097(3) 0.064(2) -0.035(2) 0.0104(18) -0.006(2)
O4 0.064(3) 0.060(3) 0.072(3) -0.018(2) -0.002(2) 0.007(2)
O5 0.053(2) 0.093(3) 0.102(3) -0.046(3) 0.013(2) 0.007(2)
O6 0.084(4) 0.098(4) 0.116(4) -0.053(3) -0.027(3) 0.026(3)
O7 0.069(3) 0.095(3) 0.052(2) 0.028(2) -0.008(2) -0.007(2)
O8 0.053(2) 0.094(3) 0.088(3) 0.044(3) -0.021(2) 0.008(2)
O9 0.0415(19) 0.070(2) 0.062(2) 0.008(2) 0.0022(18) 0.0095(18)
O10 0.047(2) 0.062(2) 0.056(2) 0.0193(18) -0.0004(18) 0.0088(18)
O11 0.0417(19) 0.069(2) 0.081(3) 0.036(2) -0.0041(18) 0.0102(19)
O12 0.059(2) 0.147(4) 0.072(3) 0.050(3) 0.015(2) 0.047(3)

loop_
_atom_type_symbol
_atom_type_description
_atom_type_scat_dispersion_real
_atom_type_scat_dispersion_imag
_atom_type_scat_source
C C 0.0033 0.0016 'International Tables Vol C Tables 4.2.6.8 and 6.1.1.4'
H H 0.0000 0.0000 'International Tables Vol C Tables 4.2.6.8 and 6.1.1.4'
Ag Ag -0.8971 1.1015 'International Tables Vol C Tables 4.2.6.8 and 6.1.1.4'
N N 0.0061 0.0033 'International Tables Vol C Tables 4.2.6.8 and 6.1.1.4'
O O 0.0106 0.0060 'International Tables Vol C Tables 4.2.6.8 and 6.1.1.4'

loop_
_geom_angle_atom_site_label_1
_geom_angle_atom_site_label_2
_geom_angle_atom_site_label_3
_geom_angle
_geom_angle_site_symmetry_1
_geom_angle_site_symmetry_3
O1 C1 O2 125.2(5) . .
O1 C1 C2 117.4(4) . .
O2 C1 C2 117.2(5) . .
C7 C2 C3 119.4(4) . .
C7 C2 C1 121.4(4) . .
C3 C2 C1 119.2(4) . .
C4 C3 C2 118.8(4) . .
C4 C3 H3 120.6 . .
C2 C3 H3 120.6 . .
C3 C4 C5 123.6(4) . .
C3 C4 N3 118.5(4) . .
C5 C4 N3 117.9(4) . .
C4 C5 C6 117.4(4) . .
C4 C5 H5 121.3 . .
C6 C5 H5 121.3 . .
C7 C6 N4 117.1(4) . .
C7 C6 C5 118.8(4) . .
N4 C6 C5 124.0(4) . .
C2 C7 C6 122.1(4) . .
C2 C7 H7 119.0 . .
C6 C7 H7 119.0 . .
C10 C9A C8A 109.7(6) . .
C10 C9A H9A1 109.7 . .
C8A C9A H9A1 109.7 . .
C10 C9A H9A2 109.7 . .
C8A C9A H9A2 109.7 . .
H9A1 C9A H9A2 108.2 . .
C9B C8B H8B1 109.5 . .
C9B C8B H8B2 109.5 . .
H8B1 C8B H8B2 109.5 . .
C9B C8B H8B3 109.5 . .
H8B1 C8B H8B3 109.5 . .
H8B2 C8B H8B3 109.5 . .
C8B C9B C11 123.0(9) . .
C8B C9B H9B1 106.6 . .
C11 C9B H9B1 106.6 . .
C8B C9B H9B2 106.6 . .
C11 C9B H9B2 106.6 . .
H9B1 C9B H9B2 106.6 . .
N1 C10 N3 109.0(4) . .
N1 C10 C9A 125.6(4) . .
N3 C10 C9A 125.3(4) . .
N2 C11 N3 108.7(4) . .
N2 C11 C9B 127.6(4) . .
N3 C11 C9B 123.7(4) . .
O3 C13 N4 122.4(5) . .
O3 C13 C14 120.5(5) . .
N4 C13 C14 117.0(4) . .
C15 C14 C19 116.7(5) . .
C15 C14 C13 124.8(5) . .
C19 C14 C13 118.1(5) . .
C14 C15 C16 121.7(5) . .
C14 C15 H15 119.1 . .
C16 C15 H15 119.1 . .
C17 C16 C15 121.9(5) . .
C17 C16 H16 119.1 . .
C15 C16 H16 119.1 . .
C16 C17 C18 116.4(5) . .
C16 C17 C20 121.8(6) . .
C18 C17 C20 121.7(6) . .
C19 C18 C17 121.5(6) . .
C19 C18 H18 119.2 . .
C17 C18 H18 119.2 . .
C18 C19 C14 121.5(6) . .
C18 C19 H19 119.3 . .
C14 C19 H19 119.3 . .
C17 C20 H20A 109.5 . .
C17 C20 H20B 109.5 . .
H20A C20 H20B 109.5 . .
C17 C20 H20C 109.5 . .
H20A C20 H20C 109.5 . .
H20B C20 H20C 109.5 . .
O4 C21 O5 123.6(5) . .
O4 C21 C22 120.9(5) . .
O5 C21 C22 115.4(6) . .
C27 C22 C23 119.9(5) . .
C27 C22 C21 122.2(5) . .
C23 C22 C21 117.9(5) . .
C22 C23 C24 116.3(5) . .
C22 C23 H23 121.9 . .
C24 C23 H23 121.9 . .
C25 C24 C23 124.4(4) . .
C25 C24 N7 118.3(4) . .
C23 C24 N7 117.2(5) . .
C24 C25 C26 118.0(4) . .
C24 C25 H25 121.0 . .
C26 C25 H25 121.0 . .
C25 C26 C27 119.7(4) . .
C25 C26 N8 122.1(5) . .
C27 C26 N8 118.3(4) . .
C26 C27 C22 121.6(5) . .
C26 C27 H27 119.2 . .
C22 C27 H27 119.2 . .
C30 C29A C28A 108.0(9) . .
C30 C29A H29A 110.1 . .
C28A C29A H29A 110.1 . .
C30 C29A H29B 110.1 . .
C28A C29A H29B 110.1 . .
H29A C29A H29B 108.4 . .
C29B C28B H28D 109.5 . .
C29B C28B H28E 109.5 . .
H28D C28B H28E 109.5 . .
C29B C28B H28F 109.5 . .
H28D C28B H28F 109.5 . .
H28E C28B H28F 109.5 . .
C31 C29B C28B 122.1(11) . .
C31 C29B H29C 106.8 . .
C28B C29B H29C 106.8 . .
C31 C29B H29D 106.8 . .
C28B C29B H29D 106.8 . .
H29C C29B H29D 106.6 . .
N5 C30 N7 108.8(4) . .
N5 C30 C29A 125.9(5) . .
N7 C30 C29A 125.3(5) . .
N6 C31 N7 109.4(4) . .
N6 C31 C29B 126.2(5) . .
N7 C31 C29B 124.5(5) . .
O6 C33 N8 121.3(6) . .
O6 C33 C34A 111.0(7) . .
N8 C33 C34A 127.6(8) . .
O6 C33 C34B 133.4(7) . .
N8 C33 C34B 105.0(7) . .
C34A C33 C34B 22.7(5) . .
C35A C34A C39A 120.6(7) . .
C35A C34A C33 116.7(7) . .
C39A C34A C33 122.7(8) . .
C34A C35A C36A 119.1(7) . .
C34A C35A H35A 120.4 . .
C36A C35A H35A 120.4 . .
C37A C36A C35A 120.3(8) . .
C37A C36A H36A 119.9 . .
C35A C36A H36A 119.9 . .
C36A C37A C38A 120.6(8) . .
C36A C37A C40A 122.7(9) . .
C38A C37A C40A 116.2(8) . .
C39A C38A C37A 118.4(8) . .
C39A C38A H38A 120.8 . .
C37A C38A H38A 120.8 . .
C34A C39A C38A 120.6(8) . .
C34A C39A H39A 119.7 . .
C38A C39A H39A 119.7 . .
C39B C34B C35B 115.4(8) . .
C39B C34B C33 113.1(9) . .
C35B C34B C33 131.2(9) . .
C36B C35B C34B 120.7(8) . .
C36B C35B H35B 119.6 . .
C34B C35B H35B 119.6 . .
C37B C36B C35B 121.2(9) . .
C37B C36B H36B 119.4 . .
C35B C36B H36B 119.4 . .
C36B C37B C38B 119.0(9) . .
C36B C37B C40B 120.1(10) . .
C38B C37B C40B 120.8(10) . .
C39B C38B C37B 119.2(10) . .
C39B C38B H38B 120.4 . .
C37B C38B H38B 120.4 . .
C38B C39B C34B 123.8(9) . .
C38B C39B H39B 118.1 . .
C34B C39B H39B 118.1 . .
C37B C40B H40D 109.5 . .
C37B C40B H40E 109.5 . .
H40D C40B H40E 109.5 . .
C37B C40B H40F 109.5 . .
H40D C40B H40F 109.5 . .
H40E C40B H40F 109.5 . .
O7 C41 O8 125.9(5) . .
O7 C41 C42 118.2(5) . .
O8 C41 C42 115.9(6) . .
C47 C42 C43 120.1(4) . .
C47 C42 C41 121.1(4) . .
C43 C42 C41 118.7(5) . .
C44 C43 C42 118.2(4) . .
C44 C43 H43 120.9 . .
C42 C43 H43 120.9 . .
C43 C44 C45 123.2(4) . .
C43 C44 N11 118.4(4) . .
C45 C44 N11 118.4(4) . .
C44 C45 C46 118.1(4) . .
C44 C45 H45 121.0 . .
C46 C45 H45 121.0 . .
C47 C46 C45 119.0(4) . .
C47 C46 N12 118.2(4) . .
C45 C46 N12 122.7(4) . .
C42 C47 C46 121.3(4) . .
C42 C47 H47 119.3 . .
C46 C47 H47 119.3 . .
C49A C48A H48A 109.5 . .
C49A C48A H48B 109.5 . .
H48A C48A H48B 109.5 . .
C49A C48A H48C 109.5 . .
H48A C48A H48C 109.5 . .
H48B C48A H48C 109.5 . .
C48A C49A C51 118.7(14) . .
C48A C49A H49A 107.6 . .
C51 C49A H49A 107.6 . .
C48A C49A H49B 107.7 . .
C51 C49A H49B 107.6 . .
H49A C49A H49B 107.1 . .
C49B C48B H48D 109.5 . .
C49B C48B H48E 109.5 . .
H48D C48B H48E 109.5 . .
C49B C48B H48F 109.5 . .
H48D C48B H48F 109.5 . .
H48E C48B H48F 109.5 . .
C48B C49B C50 119.6(7) . .
C48B C49B H49C 107.4 . .
C50 C49B H49C 107.4 . .
C48B C49B H49D 107.4 . .
C50 C49B H49D 107.4 . .
H49C C49B H49D 106.9 . .
N9 C50 N11 108.1(4) . .
N9 C50 C49B 126.6(4) . .
N11 C50 C49B 125.3(4) . .
N10 C51 N11 109.0(4) . .
N10 C51 C49A 125.4(4) . .
N11 C51 C49A 125.6(4) . .
O9 C53 N12 122.6(5) . .
O9 C53 C54 120.8(5) . .
N12 C53 C54 116.6(4) . .
C55 C54 C59 118.2(5) . .
C55 C54 C53 125.3(5) . .
C59 C54 C53 116.3(5) . .
C56 C55 C54 122.8(6) . .
C56 C55 H55 118.6 . .
C54 C55 H55 118.6 . .
C55 C56 C57 121.1(7) . .
C55 C56 H56 119.4 . .
C57 C56 H56 119.4 . .
C56 C57 C58 116.4(6) . .
C56 C57 C60 122.9(7) . .
C58 C57 C60 120.6(7) . .
C59 C58 C57 122.2(6) . .
C59 C58 H58 118.9 . .
C57 C58 H58 118.9 . .
C54 C59 C58 118.9(6) . .
C54 C59 H59 120.5 . .
C58 C59 H59 120.5 . .
C57 C60 H60A 109.5 . .
C57 C60 H60B 109.5 . .
H60A C60 H60B 109.5 . .
C57 C60 H60C 109.5 . .
H60A C60 H60C 109.5 . .
H60B C60 H60C 109.5 . .
O10 C61 O11 126.9(5) . .
O10 C61 C62 116.3(4) . .
O11 C61 C62 116.8(5) . .
C67 C62 C63 118.1(4) . .
C67 C62 C61 120.7(4) . .
C63 C62 C61 121.2(4) . .
C62 C63 C64 122.7(4) . .
C62 C63 H63 118.7 . .
C64 C63 H63 118.7 . .
C65 C64 C63 117.9(4) . .
C65 C64 N16 124.8(4) . .
C63 C64 N16 117.2(4) . .
C64 C65 C66 118.9(4) . .
C64 C65 H65 120.5 . .
C66 C65 H65 120.5 . .
C67 C66 C65 122.7(4) . .
C67 C66 N15 119.9(4) . .
C65 C66 N15 117.3(4) . .
C66 C67 C62 119.6(4) . .
C66 C67 H67 120.2 . .
C62 C67 H67 120.2 . .
C69 C68 H68A 109.5 . .
C69 C68 H68B 109.5 . .
H68A C68 H68B 109.5 . .
C69 C68 H68C 109.5 . .
H68A C68 H68C 109.5 . .
H68B C68 H68C 109.5 . .
C70 C69 C68 113.9(6) . .
C70 C69 H69A 108.8 . .
C68 C69 H69A 108.8 . .
C70 C69 H69B 108.8 . .
C68 C69 H69B 108.8 . .
H69A C69 H69B 107.7 . .
N13 C70 N15 108.1(4) . .
N13 C70 C69 125.4(4) . .
N15 C70 C69 126.4(4) . .
N14 C71 N15 108.8(4) . .
N14 C71 C72 126.2(4) . .
N15 C71 C72 125.0(4) . .
C71 C72 H72A 109.5 . .
C71 C72 H72B 109.5 . .
H72A C72 H72B 109.5 . .
C71 C72 H72C 109.5 . .
H72A C72 H72C 109.5 . .
H72B C72 H72C 109.5 . .
O12 C73 N16 123.9(5) . .
O12 C73 C74 120.2(5) . .
N16 C73 C74 115.9(5) . .
C79 C74 C75 119.0(5) . .
C79 C74 C73 116.8(5) . .
C75 C74 C73 124.1(5) . .
C74 C75 C76 120.9(6) . .
C74 C75 H75 119.6 . .
C76 C75 H75 119.6 . .
C75 C76 C77 121.7(6) . .
C75 C76 H76 119.1 . .
C77 C76 H76 119.1 . .
C78 C77 C76 116.9(6) . .
C78 C77 C80 122.4(7) . .
C76 C77 C80 120.6(7) . .
C77 C78 C79 122.1(6) . .
C77 C78 H78 118.9 . .
C79 C78 H78 118.9 . .
C74 C79 C78 119.3(6) . .
C74 C79 H79 120.4 . .
C78 C79 H79 120.4 . .
C77 C80 H80A 109.5 . .
C77 C80 H80B 109.5 . .
H80A C80 H80B 109.5 . .
C77 C80 H80C 109.5 . .
H80A C80 H80C 109.5 . .
H80B C80 H80C 109.5 . .
N14 Ag1 N10 120.63(14) . .
N14 Ag1 O1 125.52(17) . .
N10 Ag1 O1 113.35(16) . .
N9 Ag2 N13 121.21(14) . .
N9 Ag2 O4 136.33(14) . .
N13 Ag2 O4 102.34(14) . .
N9 Ag2 O5 114.32(14) . .
N13 Ag2 O5 103.63(16) . .
O4 Ag2 O5 51.81(15) . .
N6 Ag3 N1 121.10(14) 5_544 .
N6 Ag3 O10 130.90(14) 5_544 7_644
N1 Ag3 O10 107.51(14) . 7_644
N2 Ag4 N5 121.35(14) . 5_544
N2 Ag4 O7 134.75(14) . 3_754
N5 Ag4 O7 101.77(15) 5_544 3_754
C10 N1 N2 107.9(4) . .
C10 N1 Ag3 130.6(3) . .
N2 N1 Ag3 121.2(3) . .
C11 N2 N1 108.1(3) . .
C11 N2 Ag4 134.3(3) . .
N1 N2 Ag4 117.6(3) . .
C11 N3 C10 106.4(4) . .
C11 N3 C4 126.8(4) . .
C10 N3 C4 126.8(4) . .
C13 N4 C6 128.2(4) . .
C13 N4 H4 115.9 . .
C6 N4 H4 115.9 . .
C30 N5 N6 107.9(4) . .
C30 N5 Ag4 130.0(3) . 5_455
N6 N5 Ag4 121.0(3) . 5_455
C31 N6 N5 107.5(4) . .
C31 N6 Ag3 135.6(3) . 5_455
N5 N6 Ag3 116.9(3) . 5_455
C31 N7 C30 106.4(4) . .
C31 N7 C24 128.8(4) . .
C30 N7 C24 124.8(4) . .
C33 N8 C26 127.4(5) . .
C33 N8 H8 116.3 . .
C26 N8 H8 116.3 . .
C50 N9 N10 107.3(4) . .
C50 N9 Ag2 135.1(3) . .
N10 N9 Ag2 117.6(3) . .
C51 N10 N9 108.3(4) . .
C51 N10 Ag1 130.8(3) . .
N9 N10 Ag1 120.6(3) . .
C51 N11 C50 107.2(4) . .
C51 N11 C44 127.1(4) . .
C50 N11 C44 125.8(4) . .
C53 N12 C46 127.7(4) . .
C53 N12 H12 116.1 . .
C46 N12 H12 116.1 . .
C70 N13 N14 107.9(4) . .
C70 N13 Ag2 132.4(3) . .
N14 N13 Ag2 119.7(3) . .
C71 N14 N13 108.2(4) . .
C71 N14 Ag1 133.7(3) . .
N13 N14 Ag1 118.1(3) . .
C71 N15 C70 107.0(4) . .
C71 N15 C66 128.3(4) . .
C70 N15 C66 124.7(4) . .
C73 N16 C64 126.5(4) . .
C73 N16 H16A 116.8 . .
C64 N16 H16A 116.8 . .
C1 O1 Ag1 112.5(3) . .
C21 O4 Ag2 93.9(3) . .
C21 O5 Ag2 90.4(4) . .
C41 O7 Ag4 97.2(4) . 3_755
C61 O10 Ag3 106.4(3) . 7_654

loop_
_geom_bond_atom_site_label_1
_geom_bond_atom_site_label_2
_geom_bond_distance
_geom_bond_site_symmetry_2
C1 O1 1.230(6) .
C1 O2 1.236(6) .
C1 C2 1.507(7) .
C2 C7 1.351(7) .
C2 C3 1.405(6) .
C3 C4 1.358(6) .
C3 H3 0.9400 .
C4 C5 1.383(7) .
C4 N3 1.437(5) .
C5 C6 1.410(6) .
C5 H5 0.9400 .
C6 C7 1.404(6) .
C6 N4 1.408(6) .
C7 H7 0.9400 .
C8A C9A 1.546(10) .
C8A H8A1 0.9700 .
C8A H8A2 0.9700 .
C8A H8A3 0.9700 .
C9A C10 1.517(7) .
C9A H9A1 0.9800 .
C9A H9A2 0.9800 .
C8B C9B 1.453(14) .
C8B H8B1 0.9700 .
C8B H8B2 0.9700 .
C8B H8B3 0.9700 .
C9B C11 1.478(7) .
C9B H9B1 0.9800 .
C9B H9B2 0.9800 .
C10 N1 1.309(6) .
C10 N3 1.364(6) .
C11 N2 1.315(6) .
C11 N3 1.362(6) .
C13 O3 1.236(6) .
C13 N4 1.334(7) .
C13 C14 1.497(7) .
C14 C15 1.363(7) .
C14 C19 1.400(7) .
C15 C16 1.390(8) .
C15 H15 0.9400 .
C16 C17 1.357(8) .
C16 H16 0.9400 .
C17 C18 1.410(9) .
C17 C20 1.504(8) .
C18 C19 1.355(8) .
C18 H18 0.9400 .
C19 H19 0.9400 .
C20 H20A 0.9700 .
C20 H20B 0.9700 .
C20 H20C 0.9700 .
C21 O4 1.199(7) .
C21 O5 1.277(7) .
C21 C22 1.510(7) .
C22 C27 1.393(8) .
C22 C23 1.393(7) .
C23 C24 1.405(7) .
C23 H23 0.9400 .
C24 C25 1.369(7) .
C24 N7 1.463(6) .
C25 C26 1.381(7) .
C25 H25 0.9400 .
C26 C27 1.385(7) .
C26 N8 1.401(6) .
C27 H27 0.9400 .
C28A C29A 1.571(14) .
C28A H28A 0.9700 .
C28A H28B 0.9700 .
C28A H28C 0.9700 .
C29A C30 1.494(8) .
C29A H29A 0.9800 .
C29A H29B 0.9800 .
C28B C29B 1.500(16) .
C28B H28D 0.9700 .
C28B H28E 0.9700 .
C28B H28F 0.9700 .
C29B C31 1.473(8) .
C29B H29C 0.9800 .
C29B H29D 0.9800 .
C30 N5 1.298(6) .
C30 N7 1.381(6) .
C31 N6 1.313(6) .
C31 N7 1.346(6) .
C33 O6 1.216(9) .
C33 N8 1.345(8) .
C33 C34A 1.450(10) .
C33 C34B 1.635(12) .
C34A C35A 1.331(10) .
C34A C39A 1.344(10) .
C35A C36A 1.388(10) .
C35A H35A 0.9400 .
C36A C37A 1.308(10) .
C36A H36A 0.9400 .
C37A C38A 1.377(11) .
C37A C40A 1.573(12) .
C38A C39A 1.353(10) .
C38A H38A 0.9400 .
C39A H39A 0.9400 .
C40A H40A 0.9700 .
C40A H40B 0.9700 .
C40A H40C 0.9700 .
C34B C39B 1.402(12) .
C34B C35B 1.408(12) .
C35B C36B 1.392(12) .
C35B H35B 0.9400 .
C36B C37B 1.374(12) .
C36B H36B 0.9400 .
C37B C38B 1.388(12) .
C37B C40B 1.532(13) .
C38B C39B 1.362(13) .
C38B H38B 0.9400 .
C39B H39B 0.9400 .
C40B H40D 0.9700 .
C40B H40E 0.9700 .
C40B H40F 0.9700 .
C41 O7 1.223(8) .
C41 O8 1.279(7) .
C41 C42 1.528(7) .
C42 C47 1.373(7) .
C42 C43 1.390(6) .
C43 C44 1.364(6) .
C43 H43 0.9400 .
C44 C45 1.385(6) .
C44 N11 1.446(5) .
C45 C46 1.399(6) .
C45 H45 0.9400 .
C46 C47 1.386(7) .
C46 N12 1.416(6) .
C47 H47 0.9400 .
C48A C49A 1.407(17) .
C48A H48A 0.9700 .
C48A H48B 0.9700 .
C48A H48C 0.9700 .
C49A C51 1.472(7) .
C49A H49A 0.9800 .
C49A H49B 0.9800 .
C48B C49B 1.458(12) .
C48B H48D 0.9700 .
C48B H48E 0.9700 .
C48B H48F 0.9700 .
C49B C50 1.470(7) .
C49B H49C 0.9800 .
C49B H49D 0.9800 .
C50 N9 1.335(6) .
C50 N11 1.365(6) .
C51 N10 1.304(6) .
C51 N11 1.362(6) .
C53 O9 1.219(6) .
C53 N12 1.322(7) .
C53 C54 1.523(7) .
C54 C55 1.353(8) .
C54 C59 1.370(8) .
C55 C56 1.344(8) .
C55 H55 0.9400 .
C56 C57 1.358(10) .
C56 H56 0.9400 .
C57 C58 1.397(10) .
C57 C60 1.516(9) .
C58 C59 1.372(8) .
C58 H58 0.9400 .
C59 H59 0.9400 .
C60 H60A 0.9700 .
C60 H60B 0.9700 .
C60 H60C 0.9700 .
C61 O10 1.241(6) .
C61 O11 1.242(6) .
C61 C62 1.519(7) .
C62 C67 1.380(6) .
C62 C63 1.381(7) .
C63 C64 1.395(7) .
C63 H63 0.9400 .
C64 C65 1.376(6) .
C64 N16 1.399(6) .
C65 C66 1.387(7) .
C65 H65 0.9400 .
C66 C67 1.355(6) .
C66 N15 1.452(5) .
C67 H67 0.9400 .
C68 C69 1.527(10) .
C68 H68A 0.9700 .
C68 H68B 0.9700 .
C68 H68C 0.9700 .
C69 C70 1.469(7) .
C69 H69A 0.9800 .
C69 H69B 0.9800 .
C70 N13 1.320(6) .
C70 N15 1.383(6) .
C71 N14 1.321(6) .
C71 N15 1.353(6) .
C71 C72 1.479(7) .
C72 H72A 0.9700 .
C72 H72B 0.9700 .
C72 H72C 0.9700 .
C73 O12 1.201(6) .
C73 N16 1.356(7) .
C73 C74 1.513(7) .
C74 C79 1.355(8) .
C74 C75 1.357(8) .
C75 C76 1.373(8) .
C75 H75 0.9400 .
C76 C77 1.374(10) .
C76 H76 0.9400 .
C77 C78 1.343(10) .
C77 C80 1.529(8) .
C78 C79 1.415(8) .
C78 H78 0.9400 .
C79 H79 0.9400 .
C80 H80A 0.9700 .
C80 H80B 0.9700 .
C80 H80C 0.9700 .
Ag1 N14 2.221(4) .
Ag1 N10 2.242(4) .
Ag1 O1 2.261(4) .
Ag2 N9 2.198(4) .
Ag2 N13 2.258(4) .
Ag2 O4 2.481(4) .
Ag2 O5 2.515(5) .
Ag3 N6 2.206(4) 5_544
Ag3 N1 2.271(4) .
Ag3 O10 2.292(3) 7_644
Ag4 N2 2.196(4) .
Ag4 N5 2.264(4) 5_544
Ag4 O7 2.403(4) 3_754
N1 N2 1.372(5) .
N4 H4 0.8700 .
N5 N6 1.390(6) .
N5 Ag4 2.264(4) 5_455
N6 Ag3 2.206(4) 5_455
N8 H8 0.8700 .
N9 N10 1.386(5) .
N12 H12 0.8700 .
N13 N14 1.381(6) .
N16 H16A 0.8700 .
O7 Ag4 2.403(4) 3_755
O10 Ag3 2.292(3) 7_654
